data_1521777
loop_
_publ_author_name
'Pshirkov, J.S.'
'Lebedev, O.I.'
'Abakumov, A.M.'
'Putilin, S.N.'
'Kazakov, S.M.'
'Antipov, E.V.'
'Bougerol-Chaillout, C.'
'van Tendeloo, G.'

_publ_section_title
;
 Synthesis and characterization of new phases: Sr3.75 K1.75 Bi3 O12 and
 Sr3.1 Na2.9 Bi3 O12
;
_journal_name_full 'Journal of Solid State Chemistry'
_journal_page_first 492
_journal_page_last 502
_journal_volume 152
_journal_year 2000
_chemical_formula_sum 'Bi3 Na2.9 O12 Sr3.1'
_chemical_name_systematic 'Sr3.1 Na2.9 Bi3 O12'
_space_group_IT_number 189
_symmetry_space_group_name_Hall 'P -6 -2'
_symmetry_space_group_name_H-M 'P -6 2 m'
_cell_angle_alpha 90
_cell_angle_beta 90
_cell_angle_gamma 120
_cell_formula_units_Z 1
_cell_length_a 10.1102
_cell_length_b 10.1102
_cell_length_c 3.3389
_cell_volume 295.565
_citation_journal_id_ASTM JSSCBI
_cod_data_source_file Pshirkov_JSSCBI_2000_1917.cif
_cod_data_source_block Bi3Na2.9O12Sr3.1
_cod_original_cell_volume 295.5654
_cod_database_code 1521777

loop_
_symmetry_equiv_pos_as_xyz
x,y,z
-x+y,-x,-z
-y,x-y,z
x,y,-z
-x+y,-x,z
-y,x-y,-z
y,x,z
x-y,-y,-z
-x,-x+y,z
y,x,-z
x-y,-y,z
-x,-x+y,-z

loop_
_atom_site_label
_atom_site_type_symbol
_atom_site_fract_x
_atom_site_fract_y
_atom_site_fract_z
_atom_site_occupancy
_atom_site_U_iso_or_equiv
Na1 Na+1 0 0 0 0.95 0.0
Na2 Na+1 0.6667 0.3333 0.5 0.15 0.0
Sr3 Sr+2 0.6942 0 0.5 0.45 0.0
Sr1 Sr+2 0 0 0 0.05 0.0
Sr2 Sr+2 0.6667 0.3333 0.5 0.85 0.0
O3 O-2 0.188 0 0.5 1 0.0
O1 O-2 0.443 0 0.5 1 0.0
O2 O-2 0.453 0.235 0 1 0.0
Bi1 Bi+4 0 0.3317 0 1 0.0
Na3 Na+1 0.6942 0 0.5 0.55 0.0
